data_2209768
loop_
_publ_author_name
'Jiao Ye'
'Ai-Xi Hu'
'Gao Cao'

_publ_section_title
;
 1-(5-Chloro-6-methoxynaphthalen-2-yl)propan-1-one
;
_journal_coeditor_code BT2138
_journal_issue 8
_journal_name_full 'Acta Crystallographica Section E'
_journal_page_first o3384
_journal_page_last o3385
_journal_paper_doi 10.1107/S1600536806026961
_journal_volume 62
_journal_year 2006
_chemical_formula_iupac 'C14 H13 Cl O2'
_chemical_formula_moiety 'C14 H13 Cl O2'
_chemical_formula_sum 'C14 H13 Cl O2'
_chemical_formula_weight 248.69
_chemical_name_systematic
;
1-(5-Chloro-6-methoxynaphthalen-2-yl)propan-1-one
;
_space_group_IT_number 14
_symmetry_cell_setting monoclinic
_symmetry_space_group_name_Hall '-P 2yn'
_symmetry_space_group_name_H-M 'P 1 21/n 1'
_atom_sites_solution_hydrogens geom
_atom_sites_solution_primary direct
_atom_sites_solution_secondary difmap
_audit_creation_method SHELXL-97
_cell_angle_alpha 90.00
_cell_angle_beta 105.0500(10)
_cell_angle_gamma 90.00
_cell_formula_units_Z 4
_cell_length_a 12.9248(6)
_cell_length_b 7.1566(3)
_cell_length_c 13.2007(6)
_cell_measurement_reflns_used 6503
_cell_measurement_temperature 173(2)
_cell_measurement_theta_max 27.01
_cell_measurement_theta_min 2.56
_cell_volume 1179.15(9)
_computing_cell_refinement SMART
_computing_data_collection 'SMART (Bruker, 2001)'
_computing_data_reduction 'SAINT-Plus (Bruker, 2003)'
_computing_molecular_graphics
;
SHELXTL (Bruker, 1997) and ORTEP-3 for Windows (Farrugia, 1997)
;
_computing_publication_material SHELXTL
_computing_structure_refinement 'SHELXL97 (Sheldrick, 1997)'
_computing_structure_solution 'SHELXS97 (Sheldrick, 1997)'
_diffrn_ambient_temperature 173(2)
_diffrn_measured_fraction_theta_full 0.997
_diffrn_measured_fraction_theta_max 0.997
_diffrn_measurement_device_type 'Bruker SMART 1000 CCD'
_diffrn_measurement_method \w
_diffrn_radiation_monochromator graphite
_diffrn_radiation_source 'fine-focus sealed tube'
_diffrn_radiation_type MoK\a
_diffrn_radiation_wavelength 0.71073
_diffrn_reflns_av_R_equivalents 0.0269
_diffrn_reflns_av_sigmaI/netI 0.0216
_diffrn_reflns_limit_h_max 15
_diffrn_reflns_limit_h_min -15
_diffrn_reflns_limit_k_max 8
_diffrn_reflns_limit_k_min -8
_diffrn_reflns_limit_l_max 16
_diffrn_reflns_limit_l_min -16
_diffrn_reflns_number 8862
_diffrn_reflns_theta_full 26.00
_diffrn_reflns_theta_max 26.00
_diffrn_reflns_theta_min 2.56
_diffrn_standards_number 0
_exptl_absorpt_coefficient_mu 0.309
_exptl_absorpt_correction_T_max 0.9464
_exptl_absorpt_correction_T_min 0.8708
_exptl_absorpt_correction_type multi-scan
_exptl_absorpt_process_details '(SADABS; Sheldrick, 1996)'
_exptl_crystal_colour colourless
_exptl_crystal_density_diffrn 1.401
_exptl_crystal_density_method 'not measured'
_exptl_crystal_description block
_exptl_crystal_F_000 520
_exptl_crystal_size_max 0.46
_exptl_crystal_size_mid 0.34
_exptl_crystal_size_min 0.18
_refine_diff_density_max 0.281
_refine_diff_density_min -0.253
_refine_ls_extinction_coef 0.019(2)
_refine_ls_extinction_expression Fc^*^=kFc[1+0.001xFc^2^\l^3^/sin(2\q)]^-1/4^
_refine_ls_extinction_method SHELXL97
_refine_ls_goodness_of_fit_ref 0.999
_refine_ls_hydrogen_treatment constr
_refine_ls_matrix_type full
_refine_ls_number_parameters 157
_refine_ls_number_reflns 2309
_refine_ls_number_restraints 0
_refine_ls_restrained_S_all 0.999
_refine_ls_R_factor_all 0.0324
_refine_ls_R_factor_gt 0.0287
_refine_ls_shift/su_max 0.001
_refine_ls_shift/su_mean 0.000
_refine_ls_structure_factor_coef Fsqd
_refine_ls_weighting_details 'calc w=1/[\s^2^(Fo^2^)+(0.0453P)^2^+0.5817P] where P=(Fo^2^+2Fc^2^)/3'
_refine_ls_weighting_scheme calc
_refine_ls_wR_factor_gt 0.0782
_refine_ls_wR_factor_ref 0.0819
_reflns_number_gt 2078
_reflns_number_total 2309
_reflns_threshold_expression I>2\s(I)
_cod_data_source_file bt2138.cif
_cod_data_source_block I
_cod_depositor_comments
;
The following automatic conversions were performed:
'_symmetry_cell_setting' value 'Monoclinic' changed to 'monoclinic'
according to '/home/saulius/struct/CIF-dictionaries/cif_core.dic'
dictionary named 'cif_core.dic' version 2.4.1 from 2010-06-29.

Automatic conversion script
Id: cif_fix_enum 1527 2010-12-29 10:47:43Z saulius 

The following automatic conversions were performed:

'_symmetry_cell_setting' value 'Monoclinic' changed to 'monoclinic'
according to /home/saulius/struct/CIF-dictionaries/cif_core.dic
dictionary named 'cif_core.dic' version 2.4.1 from 2010-06-29.

Automatic conversion script
Id: cif_fix_values 1715 2011-07-08 13:25:40Z adriana 
;
_cod_original_sg_symbol_H-M 'P 21/n'
_cod_database_code 2209768
_cod_database_fobs_code 2209768

loop_
_symmetry_equiv_pos_as_xyz
'x, y, z'
'-x+1/2, y+1/2, -z+1/2'
'-x, -y, -z'
'x-1/2, -y-1/2, z-1/2'

loop_
_atom_site_type_symbol
_atom_site_label
_atom_site_fract_x
_atom_site_fract_y
_atom_site_fract_z
_atom_site_U_iso_or_equiv
_atom_site_adp_type
_atom_site_calc_flag
_atom_site_refinement_flags
_atom_site_occupancy
Cl Cl1 0.32712(2) 0.13090(5) 0.66302(2) 0.02135(13) Uani d . 1
C C1 -0.06001(10) 0.26061(18) 0.44595(10) 0.0181(3) Uani d . 1
H H1 -0.1130 0.2650 0.3808 0.022 Uiso calc R 1
C C2 -0.08835(10) 0.30349(18) 0.53649(10) 0.0187(3) Uani d . 1
C C3 -0.00886(11) 0.29644(19) 0.63338(10) 0.0207(3) Uani d . 1
H H3 -0.0278 0.3270 0.6963 0.025 Uiso calc R 1
C C4 0.09384(10) 0.24679(19) 0.63810(10) 0.0195(3) Uani d . 1
H H4 0.1455 0.2425 0.7040 0.023 Uiso calc R 1
C C5 0.22934(10) 0.14802(17) 0.54452(10) 0.0168(3) Uani d . 1
C C6 0.25731(10) 0.10619(18) 0.45311(10) 0.0179(3) Uani d . 1
C C7 0.17865(10) 0.11785(19) 0.35626(10) 0.0194(3) Uani d . 1
H H7 0.1970 0.0910 0.2926 0.023 Uiso calc R 1
C C8 0.07642(10) 0.16773(19) 0.35465(10) 0.0195(3) Uani d . 1
H H8 0.0241 0.1742 0.2892 0.023 Uiso calc R 1
C C9 0.04614(10) 0.21005(18) 0.44731(10) 0.0172(3) Uani d . 1
C C10 0.12452(10) 0.20140(17) 0.54537(10) 0.0166(3) Uani d . 1
C C11 -0.20024(11) 0.35529(18) 0.53753(11) 0.0205(3) Uani d . 1
C C12 -0.28431(10) 0.36755(19) 0.43426(11) 0.0209(3) Uani d . 1
H H12A -0.2901 0.2447 0.3988 0.025 Uiso calc R 1
H H12B -0.2610 0.4600 0.3889 0.025 Uiso calc R 1
C C13 -0.39411(11) 0.4235(2) 0.44596(12) 0.0278(3) Uani d . 1
H H13A -0.4188 0.3306 0.4890 0.042 Uiso calc R 1
H H13B -0.4449 0.4299 0.3765 0.042 Uiso calc R 1
H H13C -0.3894 0.5461 0.4799 0.042 Uiso calc R 1
C C14 0.39040(12) 0.0125(3) 0.36811(11) 0.0333(4) Uani d . 1
H H14A 0.3485 -0.0942 0.3330 0.050 Uiso calc R 1
H H14B 0.4669 -0.0184 0.3853 0.050 Uiso calc R 1
H H14C 0.3766 0.1212 0.3214 0.050 Uiso calc R 1
O O1 -0.22217(8) 0.38398(16) 0.62025(8) 0.0303(3) Uani d . 1
O O2 0.36005(7) 0.05488(14) 0.46261(7) 0.0222(2) Uani d . 1

loop_
_atom_site_aniso_label
_atom_site_aniso_U_11
_atom_site_aniso_U_22
_atom_site_aniso_U_33
_atom_site_aniso_U_12
_atom_site_aniso_U_13
_atom_site_aniso_U_23
Cl1 0.01727(18) 0.0297(2) 0.01509(18) 0.00188(12) 0.00064(12) -0.00082(12)
C1 0.0174(6) 0.0195(6) 0.0166(6) 0.0002(5) 0.0028(5) 0.0012(5)
C2 0.0179(6) 0.0182(6) 0.0203(6) -0.0009(5) 0.0055(5) 0.0001(5)
C3 0.0222(6) 0.0250(7) 0.0163(6) 0.0004(5) 0.0073(5) -0.0018(5)
C4 0.0198(6) 0.0230(7) 0.0148(6) -0.0005(5) 0.0030(5) -0.0012(5)
C5 0.0162(6) 0.0181(6) 0.0143(6) -0.0011(5) 0.0008(5) 0.0007(5)
C6 0.0155(6) 0.0190(6) 0.0195(6) -0.0003(5) 0.0051(5) 0.0018(5)
C7 0.0211(7) 0.0235(7) 0.0148(6) 0.0005(5) 0.0068(5) -0.0001(5)
C8 0.0185(6) 0.0233(7) 0.0153(6) 0.0004(5) 0.0019(5) 0.0012(5)
C9 0.0176(6) 0.0168(6) 0.0168(6) -0.0005(5) 0.0041(5) 0.0010(5)
C10 0.0174(6) 0.0154(6) 0.0168(6) -0.0011(5) 0.0043(5) 0.0004(5)
C11 0.0196(7) 0.0196(7) 0.0230(7) -0.0005(5) 0.0069(5) -0.0020(5)
C12 0.0181(6) 0.0211(7) 0.0233(7) 0.0007(5) 0.0049(5) -0.0004(5)
C13 0.0181(7) 0.0323(8) 0.0331(8) 0.0022(6) 0.0071(6) 0.0027(6)
C14 0.0219(7) 0.0598(11) 0.0209(7) 0.0072(7) 0.0105(6) 0.0000(7)
O1 0.0236(5) 0.0470(7) 0.0218(5) 0.0039(4) 0.0088(4) -0.0055(4)
O2 0.0161(4) 0.0345(6) 0.0169(4) 0.0036(4) 0.0058(3) 0.0000(4)

loop_
_atom_type_symbol
_atom_type_description
_atom_type_scat_dispersion_real
_atom_type_scat_dispersion_imag
_atom_type_scat_source
C C 0.0033 0.0016 'International Tables Vol C Tables 4.2.6.8 and 6.1.1.4'
H H 0.0000 0.0000 'International Tables Vol C Tables 4.2.6.8 and 6.1.1.4'
O O 0.0106 0.0060 'International Tables Vol C Tables 4.2.6.8 and 6.1.1.4'
Cl Cl 0.1484 0.1585 'International Tables Vol C Tables 4.2.6.8 and 6.1.1.4'

loop_
_geom_angle_atom_site_label_1
_geom_angle_atom_site_label_2
_geom_angle_atom_site_label_3
_geom_angle
C2 C1 C9 121.56(12)
C2 C1 H1 119.2
C9 C1 H1 119.2
C1 C2 C3 118.86(12)
C1 C2 C11 122.71(12)
C3 C2 C11 118.42(11)
C4 C3 C2 121.36(12)
C4 C3 H3 119.3
C2 C3 H3 119.3
C3 C4 C10 120.56(12)
C3 C4 H4 119.7
C10 C4 H4 119.7
C6 C5 C10 122.42(11)
C6 C5 Cl1 118.47(10)
C10 C5 Cl1 119.10(10)
O2 C6 C5 116.87(11)
O2 C6 C7 123.93(11)
C5 C6 C7 119.20(12)
C8 C7 C6 119.72(12)
C8 C7 H7 120.1
C6 C7 H7 120.1
C7 C8 C9 121.91(12)
C7 C8 H8 119.0
C9 C8 H8 119.0
C8 C9 C1 122.04(11)
C8 C9 C10 119.16(11)
C1 C9 C10 118.80(11)
C5 C10 C4 123.58(11)
C5 C10 C9 117.57(11)
C4 C10 C9 118.85(11)
O1 C11 C2 120.11(12)
O1 C11 C12 121.39(12)
C2 C11 C12 118.49(11)
C11 C12 C13 113.31(12)
C11 C12 H12A 108.9
C13 C12 H12A 108.9
C11 C12 H12B 108.9
C13 C12 H12B 108.9
H12A C12 H12B 107.7
C12 C13 H13A 109.5
C12 C13 H13B 109.5
H13A C13 H13B 109.5
C12 C13 H13C 109.5
H13A C13 H13C 109.5
H13B C13 H13C 109.5
O2 C14 H14A 109.5
O2 C14 H14B 109.5
H14A C14 H14B 109.5
O2 C14 H14C 109.5
H14A C14 H14C 109.5
H14B C14 H14C 109.5
C6 O2 C14 117.44(10)

loop_
_geom_bond_atom_site_label_1
_geom_bond_atom_site_label_2
_geom_bond_distance
Cl1 C5 1.7414(13)
C1 C2 1.3725(18)
C1 C9 1.4145(18)
C1 H1 0.9500
C2 C3 1.4184(18)
C2 C11 1.4965(18)
C3 C4 1.3598(19)
C3 H3 0.9500
C4 C10 1.4188(17)
C4 H4 0.9500
C5 C6 1.3794(19)
C5 C10 1.4105(18)
C6 O2 1.3519(16)
C6 C7 1.4142(18)
C7 C8 1.3635(18)
C7 H7 0.9500
C8 C9 1.4105(18)
C8 H8 0.9500
C9 C10 1.4230(17)
C11 O1 1.2147(17)
C11 C12 1.5091(19)
C12 C13 1.5205(18)
C12 H12A 0.9900
C12 H12B 0.9900
C13 H13A 0.9800
C13 H13B 0.9800
C13 H13C 0.9800
C14 O2 1.4340(16)
C14 H14A 0.9800
C14 H14B 0.9800
C14 H14C 0.9800

loop_
_geom_torsion_atom_site_label_1
_geom_torsion_atom_site_label_2
_geom_torsion_atom_site_label_3
_geom_torsion_atom_site_label_4
_geom_torsion
C9 C1 C2 C3 -0.1(2)
C9 C1 C2 C11 -179.28(12)
C1 C2 C3 C4 -0.6(2)
C11 C2 C3 C4 178.69(13)
C2 C3 C4 C10 0.4(2)
C10 C5 C6 O2 -179.31(11)
Cl1 C5 C6 O2 -0.19(17)
C10 C5 C6 C7 0.4(2)
Cl1 C5 C6 C7 179.47(10)
O2 C6 C7 C8 178.81(12)
C5 C6 C7 C8 -0.8(2)
C6 C7 C8 C9 0.5(2)
C7 C8 C9 C1 -179.56(13)
C7 C8 C9 C10 0.3(2)
C2 C1 C9 C8 -179.28(12)
C2 C1 C9 C10 0.9(2)
C6 C5 C10 C4 -179.40(12)
Cl1 C5 C10 C4 1.49(18)
C6 C5 C10 C9 0.43(19)
Cl1 C5 C10 C9 -178.68(9)
C3 C4 C10 C5 -179.71(13)
C3 C4 C10 C9 0.5(2)
C8 C9 C10 C5 -0.75(18)
C1 C9 C10 C5 179.11(12)
C8 C9 C10 C4 179.09(12)
C1 C9 C10 C4 -1.04(19)
C1 C2 C11 O1 176.74(13)
C3 C2 C11 O1 -2.5(2)
C1 C2 C11 C12 -2.28(19)
C3 C2 C11 C12 178.49(12)
O1 C11 C12 C13 1.67(19)
C2 C11 C12 C13 -179.32(12)
C5 C6 O2 C14 -179.50(13)
C7 C6 O2 C14 0.86(19)

loop_
_cod_related_entry_id
_cod_related_entry_database
_cod_related_entry_code
1 ChemSpider 8975907
